data_7021031
loop_
_publ_author_name
'Melen, Rebecca L.'
'Eisler, Dana J.'
'Hewitt, Rachel A.'
'Rawson, Jeremy M.'

_publ_section_title
;
 Synthesis and structural studies on thioimides, R(2)C[double bond, length
 as m-dash]NSR and sulfur diimides, R(2)C[double bond, length as
 m-dash]NSN[double bond, length as m-dash]CR(2).
;
_journal_issue 11
_journal_name_full 'Dalton transactions (Cambridge, England : 2003)'
_journal_page_first 3888
_journal_page_last 3895
_journal_paper_doi 10.1039/c2dt32878j
_journal_volume 42
_journal_year 2013
_chemical_formula_moiety 'C19 H11 N3 O4 S'
_chemical_formula_sum 'C19 H11 N3 O4 S'
_chemical_formula_weight 377.37
_chemical_name_systematic
;
?
;
_space_group_IT_number 14
_symmetry_cell_setting monoclinic
_symmetry_space_group_name_Hall '-P 2ybc'
_symmetry_space_group_name_H-M 'P 1 21/c 1'
_atom_sites_solution_hydrogens geom
_atom_sites_solution_primary direct
_atom_sites_solution_secondary difmap
_audit_creation_method SHELXL-97
_cell_angle_alpha 90.00
_cell_angle_beta 93.866(1)
_cell_angle_gamma 90.00
_cell_formula_units_Z 4
_cell_length_a 13.1797(4)
_cell_length_b 7.9049(2)
_cell_length_c 15.5730(5)
_cell_measurement_reflns_used 5387
_cell_measurement_temperature 180(2)
_cell_measurement_theta_max 27.48
_cell_measurement_theta_min 1.00
_cell_volume 1618.77(8)
_computing_cell_refinement 'HKL Scalepack (Otwinowski & Minor 1997)'
_computing_data_collection 'Collect (Nonius B.V. 1998)'
_computing_data_reduction
;
HKL Denzo and Scalepack (Otwinowski & Minor 1997)
;
_computing_molecular_graphics 'Bruker SHELXTL'
_computing_publication_material 'SHELXL-97 (Sheldrick 1997)'
_computing_structure_refinement 'SHELXL-97 (Sheldrick 1997)'
_computing_structure_solution 'SHELXS-97 (Sheldrick, 1990)'
_diffrn_ambient_temperature 180(2)
_diffrn_measured_fraction_theta_full 0.996
_diffrn_measured_fraction_theta_max 0.996
_diffrn_measurement_device_type 'Nonius Kappa CCD'
_diffrn_measurement_method 'thin slice \w and \f scans'
_diffrn_radiation_monochromator graphite
_diffrn_radiation_source 'fine-focus sealed tube'
_diffrn_radiation_type MoK\a
_diffrn_radiation_wavelength 0.71073
_diffrn_reflns_av_R_equivalents 0.0419
_diffrn_reflns_av_sigmaI/netI 0.0581
_diffrn_reflns_limit_h_max 17
_diffrn_reflns_limit_h_min -17
_diffrn_reflns_limit_k_max 10
_diffrn_reflns_limit_k_min -10
_diffrn_reflns_limit_l_max 20
_diffrn_reflns_limit_l_min -15
_diffrn_reflns_number 9120
_diffrn_reflns_theta_full 27.49
_diffrn_reflns_theta_max 27.49
_diffrn_reflns_theta_min 2.95
_exptl_absorpt_coefficient_mu 0.234
_exptl_absorpt_correction_T_max 0.976
_exptl_absorpt_correction_T_min 0.894
_exptl_absorpt_correction_type multi-scan
_exptl_absorpt_process_details
;
multi-scan from symmetry-related measurements
Sortav (Blessing 1995)
;
_exptl_crystal_colour orange
_exptl_crystal_density_diffrn 1.548
_exptl_crystal_density_method 'not measured'
_exptl_crystal_description plate
_exptl_crystal_F_000 776
_exptl_crystal_size_max 0.35
_exptl_crystal_size_mid 0.30
_exptl_crystal_size_min 0.12
_refine_diff_density_max 0.248
_refine_diff_density_min -0.279
_refine_diff_density_rms 0.069
_refine_ls_extinction_coef 0.016(2)
_refine_ls_extinction_expression Fc^*^=kFc[1+0.001xFc^2^\l^3^/sin(2\q)]^-1/4^
_refine_ls_extinction_method SHELXL
_refine_ls_goodness_of_fit_ref 1.086
_refine_ls_hydrogen_treatment constr
_refine_ls_matrix_type full
_refine_ls_number_parameters 245
_refine_ls_number_reflns 3702
_refine_ls_number_restraints 0
_refine_ls_restrained_S_all 1.086
_refine_ls_R_factor_all 0.0645
_refine_ls_R_factor_gt 0.0405
_refine_ls_shift/su_max 0.001
_refine_ls_shift/su_mean 0.000
_refine_ls_structure_factor_coef Fsqd
_refine_ls_weighting_details 'calc w=1/[\s^2^(Fo^2^)+(0.0506P)^2^+0.1462P] where P=(Fo^2^+2Fc^2^)/3'
_refine_ls_weighting_scheme calc
_refine_ls_wR_factor_gt 0.0971
_refine_ls_wR_factor_ref 0.1050
_reflns_number_gt 2772
_reflns_number_total 3702
_reflns_threshold_expression >2sigma(I)
_cod_data_source_file c2dt32878j.txt
_cod_data_source_block compound_3b
_cod_original_sg_symbol_H-M 'P 21/c'
_cod_database_code 7021031

loop_
_symmetry_equiv_pos_as_xyz
'x, y, z'
'-x, y+1/2, -z+1/2'
'-x, -y, -z'
'x, -y-1/2, z-1/2'

loop_
_atom_site_label
_atom_site_type_symbol
_atom_site_fract_x
_atom_site_fract_y
_atom_site_fract_z
_atom_site_U_iso_or_equiv
_atom_site_adp_type
_atom_site_occupancy
_atom_site_symmetry_multiplicity
_atom_site_calc_flag
_atom_site_refinement_flags
S1 S 0.42266(3) 0.13073(5) 0.57282(3) 0.02830(15) Uani 1 1 d .
N1 N 0.37661(10) 0.15411(17) 0.47016(9) 0.0265(3) Uani 1 1 d .
C1 C 0.28978(12) 0.0833(2) 0.44862(10) 0.0241(4) Uani 1 1 d .
C2 C 0.21783(12) -0.01742(19) 0.49742(11) 0.0242(4) Uani 1 1 d .
C3 C 0.21933(13) -0.0667(2) 0.58306(11) 0.0292(4) Uani 1 1 d .
H3A H 0.2734 -0.0330 0.6228 0.035 Uiso 1 1 calc R
C4 C 0.14027(14) -0.1664(2) 0.60957(12) 0.0344(4) Uani 1 1 d .
H4A H 0.1405 -0.2005 0.6681 0.041 Uiso 1 1 calc R
C5 C 0.06162(13) -0.2166(2) 0.55228(12) 0.0333(4) Uani 1 1 d .
H5A H 0.0090 -0.2861 0.5716 0.040 Uiso 1 1 calc R
C6 C 0.05849(13) -0.1668(2) 0.46697(12) 0.0302(4) Uani 1 1 d .
H6A H 0.0039 -0.2008 0.4279 0.036 Uiso 1 1 calc R
C7 C 0.13639(12) -0.0665(2) 0.43940(11) 0.0245(4) Uani 1 1 d .
C8 C 0.15209(12) 0.0044(2) 0.35397(11) 0.0262(4) Uani 1 1 d .
C9 C 0.09298(13) -0.0040(2) 0.27723(11) 0.0327(4) Uani 1 1 d .
H9A H 0.0299 -0.0626 0.2738 0.039 Uiso 1 1 calc R
C10 C 0.12820(15) 0.0754(2) 0.20528(12) 0.0372(4) Uani 1 1 d .
H10A H 0.0889 0.0701 0.1519 0.045 Uiso 1 1 calc R
C11 C 0.21983(14) 0.1621(2) 0.21040(12) 0.0367(4) Uani 1 1 d .
H11A H 0.2424 0.2152 0.1604 0.044 Uiso 1 1 calc R
C12 C 0.27916(13) 0.1729(2) 0.28736(11) 0.0321(4) Uani 1 1 d .
H12A H 0.3419 0.2326 0.2907 0.038 Uiso 1 1 calc R
C13 C 0.24413(12) 0.0938(2) 0.35911(11) 0.0252(4) Uani 1 1 d .
C14 C 0.53629(12) 0.2459(2) 0.57043(10) 0.0234(3) Uani 1 1 d .
C15 C 0.60112(12) 0.2680(2) 0.64498(10) 0.0253(4) Uani 1 1 d .
C16 C 0.69078(12) 0.3582(2) 0.64488(11) 0.0264(4) Uani 1 1 d .
H16A H 0.7333 0.3716 0.6961 0.032 Uiso 1 1 calc R
C17 C 0.71679(12) 0.4277(2) 0.56882(11) 0.0246(4) Uani 1 1 d .
C18 C 0.65589(12) 0.4099(2) 0.49330(11) 0.0257(4) Uani 1 1 d .
H18A H 0.6755 0.4594 0.4414 0.031 Uiso 1 1 calc R
C19 C 0.56667(12) 0.3196(2) 0.49444(10) 0.0252(4) Uani 1 1 d .
H19A H 0.5249 0.3069 0.4427 0.030 Uiso 1 1 calc R
N2 N 0.57684(11) 0.19344(19) 0.72691(9) 0.0324(4) Uani 1 1 d .
O1 O 0.50075(10) 0.10397(18) 0.72767(8) 0.0458(4) Uani 1 1 d .
O2 O 0.63300(11) 0.2210(2) 0.79085(8) 0.0508(4) Uani 1 1 d .
N3 N 0.81370(10) 0.52034(18) 0.56819(10) 0.0294(3) Uani 1 1 d .
O3 O 0.87130(9) 0.51579(17) 0.63340(8) 0.0404(3) Uani 1 1 d .
O4 O 0.83166(9) 0.59662(16) 0.50243(8) 0.0386(3) Uani 1 1 d .

loop_
_atom_site_aniso_label
_atom_site_aniso_U_11
_atom_site_aniso_U_22
_atom_site_aniso_U_33
_atom_site_aniso_U_23
_atom_site_aniso_U_13
_atom_site_aniso_U_12
S1 0.0206(2) 0.0352(3) 0.0290(2) -0.00108(19) 0.00079(16) -0.00584(17)
N1 0.0207(7) 0.0280(7) 0.0308(8) -0.0030(6) 0.0010(6) -0.0011(6)
C1 0.0212(8) 0.0217(8) 0.0290(9) -0.0019(7) -0.0003(7) 0.0004(6)
C2 0.0203(8) 0.0222(8) 0.0300(9) -0.0011(7) 0.0002(7) 0.0007(6)
C3 0.0258(9) 0.0279(9) 0.0331(10) 0.0015(8) -0.0035(7) -0.0030(7)
C4 0.0325(10) 0.0351(10) 0.0356(10) 0.0077(8) 0.0023(8) -0.0044(8)
C5 0.0238(9) 0.0289(9) 0.0478(11) 0.0058(9) 0.0055(8) -0.0047(7)
C6 0.0213(8) 0.0273(9) 0.0414(10) -0.0025(8) -0.0023(7) -0.0024(7)
C7 0.0198(8) 0.0217(8) 0.0317(9) -0.0035(7) -0.0006(7) 0.0013(6)
C8 0.0240(9) 0.0240(8) 0.0304(9) -0.0038(7) 0.0000(7) 0.0029(6)
C9 0.0269(9) 0.0336(10) 0.0365(10) -0.0044(8) -0.0053(8) -0.0010(7)
C10 0.0421(11) 0.0374(10) 0.0309(10) -0.0031(8) -0.0069(8) 0.0040(8)
C11 0.0426(11) 0.0371(10) 0.0306(10) 0.0031(8) 0.0029(8) 0.0017(8)
C12 0.0308(10) 0.0300(9) 0.0356(10) -0.0015(8) 0.0041(8) -0.0019(7)
C13 0.0223(8) 0.0224(8) 0.0306(9) -0.0017(7) -0.0004(7) 0.0022(6)
C14 0.0196(8) 0.0233(8) 0.0274(8) -0.0042(7) 0.0018(6) 0.0009(6)
C15 0.0239(8) 0.0267(8) 0.0255(8) -0.0032(7) 0.0021(7) 0.0010(7)
C16 0.0230(8) 0.0283(8) 0.0271(9) -0.0060(7) -0.0031(7) 0.0004(7)
C17 0.0180(8) 0.0230(8) 0.0327(9) -0.0056(7) 0.0020(7) -0.0010(6)
C18 0.0244(9) 0.0252(8) 0.0275(9) -0.0015(7) 0.0025(7) 0.0001(6)
C19 0.0229(8) 0.0275(8) 0.0250(8) -0.0028(7) -0.0009(6) 0.0012(7)
N2 0.0300(8) 0.0396(9) 0.0273(8) -0.0014(7) 0.0007(6) -0.0040(7)
O1 0.0356(8) 0.0662(10) 0.0356(7) 0.0076(7) 0.0016(6) -0.0205(7)
O2 0.0524(9) 0.0713(10) 0.0269(7) 0.0041(7) -0.0105(6) -0.0214(8)
N3 0.0223(8) 0.0280(8) 0.0376(9) -0.0061(7) 0.0011(7) -0.0018(6)
O3 0.0276(7) 0.0481(8) 0.0440(8) -0.0034(6) -0.0075(6) -0.0098(6)
O4 0.0323(7) 0.0422(7) 0.0418(8) 0.0030(6) 0.0061(6) -0.0115(6)

loop_
_atom_type_symbol
_atom_type_description
_atom_type_scat_dispersion_real
_atom_type_scat_dispersion_imag
_atom_type_scat_source
C C 0.0033 0.0016 'International Tables Vol C Tables 4.2.6.8 and 6.1.1.4'
H H 0.0000 0.0000 'International Tables Vol C Tables 4.2.6.8 and 6.1.1.4'
N N 0.0061 0.0033 'International Tables Vol C Tables 4.2.6.8 and 6.1.1.4'
O O 0.0106 0.0060 'International Tables Vol C Tables 4.2.6.8 and 6.1.1.4'
S S 0.1246 0.1234 'International Tables Vol C Tables 4.2.6.8 and 6.1.1.4'

loop_
_geom_angle_atom_site_label_1
_geom_angle_atom_site_label_2
_geom_angle_atom_site_label_3
_geom_angle
N1 S1 C14 100.17(8)
C1 N1 S1 117.00(12)
N1 C1 C13 120.91(15)
N1 C1 C2 132.92(15)
C13 C1 C2 106.16(14)
C3 C2 C7 119.94(15)
C3 C2 C1 132.34(15)
C7 C2 C1 107.72(14)
C2 C3 C4 118.80(16)
C5 C4 C3 121.08(17)
C4 C5 C6 120.78(16)
C5 C6 C7 118.99(16)
C6 C7 C2 120.40(16)
C6 C7 C8 130.51(15)
C2 C7 C8 109.09(14)
C9 C8 C13 120.56(16)
C9 C8 C7 131.10(16)
C13 C8 C7 108.34(14)
C8 C9 C10 118.35(17)
C11 C10 C9 120.90(17)
C10 C11 C12 121.16(17)
C13 C12 C11 117.99(16)
C12 C13 C8 121.02(15)
C12 C13 C1 130.31(15)
C8 C13 C1 108.67(14)
C19 C14 C15 116.97(14)
C19 C14 S1 121.76(12)
C15 C14 S1 121.28(12)
C16 C15 C14 122.44(15)
C16 C15 N2 116.59(14)
C14 C15 N2 120.97(14)
C17 C16 C15 118.18(15)
C16 C17 C18 121.92(15)
C16 C17 N3 118.22(14)
C18 C17 N3 119.85(15)
C19 C18 C17 119.21(15)
C18 C19 C14 121.29(15)
O2 N2 O1 123.09(15)
O2 N2 C15 118.99(14)
O1 N2 C15 117.91(14)
O4 N3 O3 124.24(14)
O4 N3 C17 117.83(14)
O3 N3 C17 117.93(14)

loop_
_geom_bond_atom_site_label_1
_geom_bond_atom_site_label_2
_geom_bond_distance
S1 N1 1.6815(15)
S1 C14 1.7551(16)
N1 C1 1.298(2)
C1 C13 1.483(2)
C1 C2 1.486(2)
C2 C3 1.388(2)
C2 C7 1.410(2)
C3 C4 1.391(2)
C4 C5 1.379(2)
C5 C6 1.384(3)
C6 C7 1.388(2)
C7 C8 1.471(2)
C8 C9 1.383(2)
C8 C13 1.402(2)
C9 C10 1.391(3)
C10 C11 1.387(3)
C11 C12 1.389(2)
C12 C13 1.386(2)
C14 C19 1.401(2)
C14 C15 1.405(2)
C15 C16 1.380(2)
C15 N2 1.460(2)
C16 C17 1.370(2)
C17 C18 1.386(2)
C17 N3 1.473(2)
C18 C19 1.377(2)
N2 O2 1.2196(18)
N2 O1 1.2278(18)
N3 O4 1.2252(18)
N3 O3 1.2268(18)
